data_7707758
loop_
_publ_author_name
'Gruhne, Michael S.'
'Lenz, Tobias'
'R\"osch, Markus'
'Lommel, Marcus'
'Wurzenberger, Maximilian H. H.'
'Klap\"otke, Thomas M'
'Stierstorfer, J\"org'

_publ_section_title
;
 Nitratoethyl-5H-tetrazoles: improving the oxygen balance through
 application of organic nitrates in energetic coordination compounds.
;
_journal_issue 31
_journal_name_full 'Dalton transactions (Cambridge, England : 2003)'
_journal_page_first 10811
_journal_page_last 10825
_journal_paper_doi 10.1039/d1dt01898a
_journal_volume 50
_journal_year 2021
_chemical_formula_moiety '	C18 H30 Cu N30 O18, 2(Cl O3)'
_chemical_formula_sum 'C18 H30 Cl2 Cu N30 O24'
_chemical_formula_weight 1185.16
_chemical_name_common 'hexakis(1-nitrratoethyl-5H-tetrazolyl) copper(II) dichlorate'
_chemical_name_systematic 'hexakis(1-nitrratoethyl-5H-tetrazolyl) copper(II) dichlorate'
_space_group_IT_number 9
_space_group_name_Hall 'C -2yc'
_space_group_name_H-M_alt 'C 1 c 1'
_symmetry_cell_setting monoclinic
_symmetry_Int_Tables_number 9
_symmetry_space_group_name_Hall 'C -2yc'
_symmetry_space_group_name_H-M 'C 1 c 1'
_atom_sites_solution_hydrogens geom
_atom_sites_solution_primary difmap
_audit_creation_method SHELXL-2018/3
_audit_update_record
;
2021-05-17 deposited with the CCDC.	2021-06-29 downloaded from the CCDC.
;
_cell_angle_alpha 90
_cell_angle_beta 97.284(10)
_cell_angle_gamma 90
_cell_formula_units_Z 4
_cell_length_a 10.721(3)
_cell_length_b 18.897(5)
_cell_length_c 23.186(6)
_cell_measurement_reflns_used 9634
_cell_measurement_temperature 100(2)
_cell_measurement_theta_max 27.7742
_cell_measurement_theta_min 2.7902
_cell_volume 4659(2)
_computing_cell_refinement 'APEX2 v2012.4-3 (Bruker AXS)'
_computing_data_collection 'Bruker Instrument Service v3.0.21'
_computing_data_reduction 'SAINT V8.18C (Bruker AXS Inc., 2011)'
_computing_molecular_graphics 'Diamond 2.1c, Crystal Impact GbR'
_computing_publication_material 'Encifer 1.5.1, CCDC 2014'
_computing_structure_refinement 'SHELXL-2018/3 (Sheldrick, 2018)'
_computing_structure_solution SIR-92
_diffrn_ambient_temperature 100(2)
_diffrn_detector_area_resol_mean 7.3910
_diffrn_measured_fraction_theta_full 0.997
_diffrn_measured_fraction_theta_max 0.997
_diffrn_measurement_device_type 'D8 Venture'
_diffrn_measurement_method 'mix of omega and phi scans'
_diffrn_radiation_type MoK\a
_diffrn_radiation_wavelength 0.71073
_diffrn_reflns_av_R_equivalents 0.0576
_diffrn_reflns_av_unetI/netI 0.0577
_diffrn_reflns_Laue_measured_fraction_full 0.997
_diffrn_reflns_Laue_measured_fraction_max 0.997
_diffrn_reflns_limit_h_max 13
_diffrn_reflns_limit_h_min -13
_diffrn_reflns_limit_k_max 23
_diffrn_reflns_limit_k_min -23
_diffrn_reflns_limit_l_max 28
_diffrn_reflns_limit_l_min -28
_diffrn_reflns_number 33018
_diffrn_reflns_point_group_measured_fraction_full 0.947
_diffrn_reflns_point_group_measured_fraction_max 0.937
_diffrn_reflns_theta_full 25.242
_diffrn_reflns_theta_max 26.373
_diffrn_reflns_theta_min 2.155
_diffrn_source 'rotating anode generator'
_exptl_absorpt_coefficient_mu 0.698
_exptl_absorpt_correction_T_max 0.8621
_exptl_absorpt_correction_T_min 0.7285
_exptl_absorpt_correction_type multi-scan
_exptl_absorpt_process_details
;
SADABS-2016/2 - Bruker AXS area detector scaling and absorption correction
;
_exptl_crystal_colour colourless
_exptl_crystal_density_diffrn 1.689
_exptl_crystal_density_method 'not measured'
_exptl_crystal_description platelet
_exptl_crystal_F_000 2412
_exptl_crystal_size_max 0.090
_exptl_crystal_size_mid 0.080
_exptl_crystal_size_min 0.050
_refine_diff_density_max 0.848
_refine_diff_density_min -1.044
_refine_diff_density_rms 0.120
_refine_ls_abs_structure_details
;
 Refined as an inversion twin.
;
_refine_ls_abs_structure_Flack 0.50(3)
_refine_ls_extinction_method none
_refine_ls_goodness_of_fit_ref 1.036
_refine_ls_hydrogen_treatment constr
_refine_ls_matrix_type full
_refine_ls_number_parameters 659
_refine_ls_number_reflns 8963
_refine_ls_number_restraints 2
_refine_ls_restrained_S_all 1.036
_refine_ls_R_factor_all 0.0762
_refine_ls_R_factor_gt 0.0646
_refine_ls_shift/su_max 0.001
_refine_ls_shift/su_mean 0.000
_refine_ls_structure_factor_coef Fsqd
_refine_ls_weighting_details 'w=1/[\s^2^(Fo^2^)+(0.0875P)^2^+32.3259P] where P=(Fo^2^+2Fc^2^)/3'
_refine_ls_weighting_scheme calc
_refine_ls_wR_factor_gt 0.1705
_refine_ls_wR_factor_ref 0.1824
_reflns_Friedel_coverage 0.877
_reflns_Friedel_fraction_full 0.897
_reflns_Friedel_fraction_max 0.877
_reflns_number_gt 7792
_reflns_number_total 8963
_reflns_threshold_expression 'I > 2\s(I)'
_cod_data_source_file d1dt01898a2.cif
_cod_data_source_block yv636
_cod_depositor_comments
;
The following automatic conversions were performed:

data item '_exptl_absorpt_correction_type' value 'Multi-Scan' was
changed to 'multi-scan' in accordance with the
/home/data/users/saulius/crontab/automatic-downloads/rss-feeds/RSC/lib/dictionaries/cif_core.dic
dictionary named 'cif_core.dic' version 2.4.2 last updated on
2011-04-26.

Automatic conversion script
Id: cif_fix_values 7556 2019-12-06 15:28:31Z antanas 

 Adding full bibliography for 7707739--7707758.cif.
;
_cod_original_sg_symbol_H-M 'C c'
_cod_database_code 7707758
_shelx_space_group_comment
;
The symmetry employed for this shelxl refinement is uniquely defined
by the following loop, which should always be used as a source of
symmetry information in preference to the above space-group names.
They are only intended as comments.
;
_olex2_submission_special_instructions 'No special instructions were received'

loop_
_space_group_symop_operation_xyz
'x, y, z'
'x, -y, z+1/2'
'x+1/2, y+1/2, z'
'x+1/2, -y+1/2, z+1/2'

loop_
_atom_site_label
_atom_site_type_symbol
_atom_site_fract_x
_atom_site_fract_y
_atom_site_fract_z
_atom_site_U_iso_or_equiv
_atom_site_adp_type
_atom_site_occupancy
_atom_site_site_symmetry_order
_atom_site_calc_flag
_atom_site_refinement_flags_posn
_atom_site_refinement_flags_adp
_atom_site_refinement_flags_occupancy
_atom_site_disorder_assembly
_atom_site_disorder_group
Cu1 Cu 0.51975(10) 0.74347(4) 0.49619(6) 0.0207(2) Uani 1 1 d . . . . .
O1 O 0.1288(9) 0.8111(4) 0.2890(4) 0.057(2) Uani 1 1 d . . . . .
O2B O 0.048(9) 0.784(4) 0.190(3) 0.18(3) Uiso 0.36(4) 1 d . . P A 2
O3B O 0.222(3) 0.8739(12) 0.2294(12) 0.035(7) Uiso 0.36(4) 1 d . . P A 2
O4 O 0.1713(7) 0.4758(4) 0.6557(3) 0.0464(18) Uani 1 1 d . . . . .
O5 O 0.1344(10) 0.3814(6) 0.7034(6) 0.093(4) Uani 1 1 d . . . . .
O6 O 0.3219(9) 0.4250(5) 0.7183(4) 0.056(2) Uani 1 1 d . . . . .
O7 O 0.6693(7) 0.5213(4) 0.2961(3) 0.0386(16) Uani 1 1 d . . . . .
O8 O 0.5014(8) 0.4510(6) 0.2684(4) 0.062(2) Uani 1 1 d . . . . .
O9 O 0.5794(8) 0.5244(6) 0.2085(4) 0.060(2) Uani 1 1 d . . . . .
O10 O 0.9501(8) 0.7589(4) 0.7260(4) 0.0477(19) Uani 1 1 d . . . . .
O11 O 0.8710(13) 0.7667(8) 0.8081(5) 0.103(4) Uani 1 1 d . . . . .
O12 O 1.0375(11) 0.8340(6) 0.7963(4) 0.080(3) Uani 1 1 d . . . . .
O13 O 0.3571(10) 0.9362(6) 0.7010(4) 0.069(3) Uani 1 1 d . . . . .
O16 O 0.7214(9) 0.9484(4) 0.2904(3) 0.053(2) Uani 1 1 d . . . . .
N1 N 0.1451(7) 0.7185(4) 0.3886(3) 0.0233(15) Uani 1 1 d . . . . .
N2 N 0.1908(9) 0.6522(4) 0.3847(4) 0.038(2) Uani 1 1 d . . . . .
N3 N 0.2970(8) 0.6507(4) 0.4166(4) 0.0345(19) Uani 1 1 d . . . . .
N4 N 0.3241(8) 0.7159(4) 0.4411(3) 0.0264(16) Uani 1 1 d . . . . .
N5B N 0.1666(12) 0.8240(7) 0.2344(5) 0.067(3) Uiso 1 1 d . . . . .
N6 N 0.4204(7) 0.5632(3) 0.5832(3) 0.0198(15) Uani 1 1 d . . . . .
N7 N 0.5462(7) 0.5614(4) 0.5957(3) 0.0265(16) Uani 1 1 d . . . . .
N8 N 0.5885(7) 0.6182(4) 0.5732(3) 0.0256(16) Uani 1 1 d . . . . .
N9 N 0.4899(8) 0.6564(4) 0.5452(3) 0.0237(16) Uani 1 1 d . . . . .
N10 N 0.2146(11) 0.4232(5) 0.6963(5) 0.051(3) Uani 1 1 d . . . . .
N11 N 0.7127(7) 0.5955(3) 0.4081(3) 0.0201(15) Uani 1 1 d . . . . .
N12 N 0.7718(8) 0.6562(4) 0.3972(4) 0.0323(19) Uani 1 1 d . . . . .
N13 N 0.7170(8) 0.7072(4) 0.4200(4) 0.0301(18) Uani 1 1 d . . . . .
N14 N 0.6177(7) 0.6806(3) 0.4459(3) 0.0211(15) Uani 1 1 d . . . . .
N15 N 0.5738(9) 0.4971(6) 0.2538(4) 0.049(2) Uani 1 1 d . . . . .
N16 N 0.8928(8) 0.7670(4) 0.6055(3) 0.0269(17) Uani 1 1 d . . . . .
N17 N 0.8529(10) 0.8346(4) 0.6046(4) 0.040(2) Uani 1 1 d . . . . .
N18 N 0.7419(9) 0.8342(4) 0.5732(4) 0.039(2) Uani 1 1 d . . . . .
N19 N 0.7129(8) 0.7683(4) 0.5537(3) 0.0282(17) Uani 1 1 d . . . . .
N20 N 0.9556(13) 0.7909(6) 0.7828(5) 0.062(3) Uani 1 1 d . . . . .
N21 N 0.3291(7) 0.8906(4) 0.5877(3) 0.0228(16) Uani 1 1 d . . . . .
N22 N 0.2730(8) 0.8294(4) 0.5990(4) 0.035(2) Uani 1 1 d . . . . .
N23 N 0.3296(9) 0.7794(4) 0.5746(4) 0.036(2) Uani 1 1 d . . . . .
N24 N 0.4241(8) 0.8072(4) 0.5471(3) 0.0240(15) Uani 1 1 d . . . . .
N26 N 0.6157(8) 0.9220(3) 0.4059(3) 0.0217(16) Uani 1 1 d . . . . .
N27 N 0.4893(8) 0.9206(4) 0.3923(4) 0.0276(17) Uani 1 1 d . . . . .
N28 N 0.4491(8) 0.8656(4) 0.4171(4) 0.0275(17) Uani 1 1 d . . . . .
N29 N 0.5475(7) 0.8299(3) 0.4467(3) 0.0179(14) Uani 1 1 d . . . . .
C1 C 0.2276(10) 0.7569(5) 0.4229(4) 0.028(2) Uani 1 1 d . . . . .
H1 H 0.218656 0.805284 0.432579 0.034 Uiso 1 1 calc R U . . .
C2 C 0.0248(11) 0.7407(6) 0.3543(6) 0.040(3) Uani 1 1 d . . . . .
H2A H -0.003545 0.786037 0.369636 0.048 Uiso 1 1 calc R U . . .
H2B H -0.040708 0.704611 0.357996 0.048 Uiso 1 1 calc R U . . .
C3 C 0.0435(11) 0.7496(5) 0.2890(5) 0.040(2) Uani 1 1 d . . . . .
H3A H 0.082000 0.706724 0.274218 0.049 Uiso 1 1 calc R U . . .
H3B H -0.037625 0.759012 0.264778 0.049 Uiso 1 1 calc R U . . .
C4 C 0.3855(8) 0.6216(4) 0.5524(4) 0.0187(17) Uani 1 1 d . . . . .
H4 H 0.301965 0.635482 0.538370 0.022 Uiso 1 1 calc R U . . .
C5 C 0.3418(10) 0.5042(4) 0.5993(4) 0.027(2) Uani 1 1 d . . . . .
H5A H 0.395966 0.464046 0.614045 0.032 Uiso 1 1 calc R U . . .
H5B H 0.285479 0.487998 0.564705 0.032 Uiso 1 1 calc R U . . .
C6 C 0.2634(10) 0.5287(5) 0.6464(5) 0.032(2) Uani 1 1 d . . . . .
H6A H 0.319172 0.537326 0.683073 0.039 Uiso 1 1 calc R U . . .
H6B H 0.220433 0.573704 0.634258 0.039 Uiso 1 1 calc R U . . .
C7 C 0.6177(9) 0.6109(4) 0.4381(4) 0.0209(18) Uani 1 1 d . . . . .
H7 H 0.560648 0.578032 0.451510 0.025 Uiso 1 1 calc R U . . .
C8 C 0.7625(9) 0.5259(4) 0.3928(4) 0.0251(19) Uani 1 1 d . . . . .
H8A H 0.784797 0.498131 0.428842 0.030 Uiso 1 1 calc R U . . .
H8B H 0.840534 0.533345 0.374850 0.030 Uiso 1 1 calc R U . . .
C9 C 0.6723(10) 0.4841(5) 0.3519(4) 0.034(2) Uani 1 1 d . . . . .
H9A H 0.701886 0.434750 0.348772 0.041 Uiso 1 1 calc R U . . .
H9B H 0.587880 0.483382 0.364990 0.041 Uiso 1 1 calc R U . . .
C10 C 0.8097(8) 0.7277(5) 0.5748(4) 0.027(2) Uani 1 1 d . . . . .
H10 H 0.816842 0.678305 0.568343 0.032 Uiso 1 1 calc R U . . .
C11 C 1.0173(12) 0.7464(6) 0.6372(6) 0.040(3) Uani 1 1 d . . . . .
H11A H 1.017397 0.694770 0.644520 0.048 Uiso 1 1 calc R U . . .
H11B H 1.083265 0.756353 0.612029 0.048 Uiso 1 1 calc R U . . .
C12 C 1.0495(11) 0.7835(7) 0.6931(5) 0.046(3) Uani 1 1 d . . . . .
H12A H 1.133769 0.769571 0.712254 0.055 Uiso 1 1 calc R U . . .
H12B H 1.046702 0.835513 0.687977 0.055 Uiso 1 1 calc R U . . .
C13 C 0.4244(8) 0.8762(4) 0.5561(4) 0.0207(18) Uani 1 1 d . . . . .
H13 H 0.480868 0.909583 0.543005 0.025 Uiso 1 1 calc R U . . .
C14 C 0.2799(11) 0.9590(5) 0.6050(5) 0.034(2) Uani 1 1 d . . . . .
H14A H 0.277968 0.992442 0.572060 0.041 Uiso 1 1 calc R U . . .
H14B H 0.192380 0.952342 0.613385 0.041 Uiso 1 1 calc R U . . .
C15 C 0.3540(11) 0.9900(6) 0.6559(5) 0.047(3) Uani 1 1 d . . . . .
H15A H 0.440044 1.001305 0.647612 0.056 Uiso 1 1 calc R U . . .
H15B H 0.313921 1.033856 0.668000 0.056 Uiso 1 1 calc R U . . .
C16 C 0.6502(9) 0.8662(4) 0.4394(4) 0.0198(17) Uani 1 1 d . . . . .
H16 H 0.733712 0.854502 0.455311 0.024 Uiso 1 1 calc R U . . .
C17 C 0.6913(9) 0.9827(5) 0.3896(4) 0.028(2) Uani 1 1 d . . . . .
H17A H 0.737515 1.003289 0.425360 0.033 Uiso 1 1 calc R U . . .
H17B H 0.633696 1.019489 0.371205 0.033 Uiso 1 1 calc R U . . .
C18 C 0.7838(11) 0.9639(6) 0.3488(4) 0.038(2) Uani 1 1 d . . . . .
H18A H 0.843060 1.003747 0.346790 0.045 Uiso 1 1 calc R U . . .
H18B H 0.832963 0.922080 0.364006 0.045 Uiso 1 1 calc R U . . .
Cl1 Cl 0.5214(3) 0.40928(10) 0.49160(12) 0.0272(5) Uani 1 1 d . . . . .
O19 O 0.6480(7) 0.4100(4) 0.4734(4) 0.0357(17) Uani 1 1 d . . . . .
O20 O 0.4495(8) 0.3519(4) 0.4589(4) 0.056(2) Uani 1 1 d . . . . .
O21 O 0.4609(7) 0.4778(3) 0.4728(4) 0.0388(17) Uani 1 1 d . . . . .
Cl2 Cl 0.0135(3) 0.58061(10) 0.50241(13) 0.0298(6) Uani 1 1 d . . . . .
O22 O -0.1103(7) 0.5767(4) 0.5250(4) 0.0424(19) Uani 1 1 d . . . . .
O23 O 0.0749(8) 0.5110(4) 0.5131(4) 0.0431(19) Uani 1 1 d . . . . .
O24 O 0.0907(7) 0.6325(4) 0.5387(5) 0.058(3) Uani 1 1 d . . . . .
O17A O 0.7545(18) 0.8331(8) 0.3205(7) 0.051(4) Uiso 0.57(2) 1 d . . P B 1
O18A O 0.6790(16) 0.8597(8) 0.2316(6) 0.053(5) Uiso 0.57(2) 1 d . . P B 1
N30A N 0.7245(19) 0.8724(8) 0.2823(7) 0.037(4) Uiso 0.57(2) 1 d . . P B 1
O17B O 0.681(2) 0.8376(11) 0.3093(9) 0.052(6) Uiso 0.43(2) 1 d . . P B 2
O18B O 0.599(3) 0.8815(14) 0.2265(11) 0.075(8) Uiso 0.43(2) 1 d . . P B 2
N30B N 0.663(3) 0.8851(13) 0.2742(10) 0.047(6) Uiso 0.43(2) 1 d . . P B 2
O15B O 0.409(3) 0.8942(16) 0.7884(9) 0.062(9) Uiso 0.46(5) 1 d . . P C 2
N25 N 0.4249(14) 0.9596(8) 0.7567(7) 0.079(4) Uiso 1 1 d . . . . .
O14 O 0.4562(17) 1.0186(10) 0.7578(7) 0.121(5) Uiso 1 1 d . . . . .
O3A O 0.255(3) 0.8716(12) 0.2449(14) 0.088(7) Uiso 0.64(4) 1 d . . P A 1
O2A O 0.1382(16) 0.7848(7) 0.1954(6) 0.053(6) Uiso 0.64(4) 1 d . . P A 1
O15A O 0.458(2) 0.9252(12) 0.7904(8) 0.057(7) Uiso 0.54(5) 1 d . . P C 1

loop_
_atom_site_aniso_label
_atom_site_aniso_U_11
_atom_site_aniso_U_22
_atom_site_aniso_U_33
_atom_site_aniso_U_23
_atom_site_aniso_U_13
_atom_site_aniso_U_12
Cu1 0.0254(4) 0.0110(4) 0.0269(4) 0.0017(4) 0.0082(3) 0.0017(5)
O1 0.077(6) 0.043(5) 0.051(5) 0.003(4) 0.008(4) -0.002(4)
O4 0.043(4) 0.046(4) 0.052(4) 0.014(4) 0.012(4) 0.001(4)
O5 0.058(6) 0.083(7) 0.144(10) 0.060(8) 0.040(6) -0.013(6)
O6 0.058(6) 0.056(5) 0.055(5) 0.013(4) 0.007(4) 0.010(4)
O7 0.031(4) 0.042(4) 0.042(4) -0.008(3) -0.001(3) -0.005(3)
O8 0.038(5) 0.083(7) 0.063(5) -0.011(5) 0.002(4) -0.004(5)
O9 0.036(4) 0.101(7) 0.043(5) -0.008(5) 0.007(4) 0.003(5)
O10 0.040(4) 0.055(5) 0.049(5) 0.008(4) 0.008(4) -0.004(4)
O11 0.096(9) 0.161(13) 0.058(6) -0.004(7) 0.039(7) -0.030(9)
O12 0.087(8) 0.089(8) 0.058(6) -0.010(5) -0.010(5) -0.025(6)
O13 0.077(7) 0.092(7) 0.035(4) -0.011(4) -0.003(4) 0.040(6)
O16 0.079(6) 0.048(5) 0.035(4) 0.001(3) 0.016(4) -0.028(4)
N1 0.017(4) 0.017(3) 0.037(4) 0.000(3) 0.005(3) -0.001(3)
N2 0.043(6) 0.020(4) 0.047(5) -0.001(3) -0.010(4) -0.001(4)
N3 0.040(5) 0.021(4) 0.041(5) -0.004(3) -0.001(4) 0.003(3)
N4 0.034(4) 0.018(4) 0.027(4) -0.001(3) 0.003(3) -0.003(3)
N6 0.017(4) 0.014(3) 0.029(4) 0.000(3) 0.004(3) 0.001(3)
N7 0.021(4) 0.024(4) 0.034(4) 0.005(3) 0.000(3) 0.004(3)
N8 0.022(4) 0.018(3) 0.038(4) 0.007(3) 0.009(3) 0.002(3)
N9 0.033(4) 0.015(3) 0.024(4) 0.003(3) 0.008(3) 0.004(3)
N10 0.059(7) 0.042(5) 0.056(6) 0.008(4) 0.023(5) 0.005(5)
N11 0.022(4) 0.014(3) 0.025(4) 0.003(3) 0.004(3) 0.000(3)
N12 0.032(5) 0.020(3) 0.049(5) -0.004(3) 0.016(4) -0.007(3)
N13 0.026(4) 0.020(3) 0.049(5) -0.002(3) 0.021(4) -0.005(3)
N14 0.020(4) 0.013(3) 0.031(4) 0.002(3) 0.006(3) -0.003(3)
N15 0.029(5) 0.071(7) 0.046(6) -0.008(5) 0.002(4) 0.012(5)
N16 0.033(5) 0.017(3) 0.030(4) 0.003(3) 0.001(3) -0.002(3)
N17 0.057(6) 0.018(4) 0.038(5) 0.004(3) -0.017(4) 0.000(4)
N18 0.057(6) 0.015(3) 0.041(5) -0.003(3) -0.006(4) -0.006(4)
N19 0.033(4) 0.018(4) 0.034(4) -0.007(3) 0.005(3) -0.002(3)
N20 0.080(8) 0.062(7) 0.044(6) -0.003(5) 0.008(6) -0.014(6)
N21 0.015(4) 0.016(3) 0.039(4) -0.001(3) 0.011(3) 0.005(3)
N22 0.027(4) 0.027(4) 0.052(5) -0.001(4) 0.019(4) 0.000(3)
N23 0.040(5) 0.024(4) 0.047(5) -0.004(3) 0.023(4) -0.006(4)
N24 0.025(4) 0.021(3) 0.026(4) 0.003(3) 0.003(3) 0.003(3)
N26 0.029(4) 0.015(3) 0.021(4) 0.000(3) 0.006(3) -0.002(3)
N27 0.020(4) 0.020(4) 0.042(5) 0.007(3) 0.004(3) 0.005(3)
N28 0.023(4) 0.019(3) 0.041(4) 0.009(3) 0.004(3) 0.004(3)
N29 0.013(3) 0.015(3) 0.026(4) 0.003(3) 0.002(3) 0.006(3)
C1 0.037(6) 0.018(4) 0.031(5) -0.001(3) 0.011(4) -0.003(4)
C2 0.024(6) 0.041(6) 0.055(8) -0.011(5) 0.004(5) -0.003(4)
C3 0.038(6) 0.036(5) 0.048(6) 0.007(4) 0.005(5) -0.002(4)
C4 0.007(4) 0.014(4) 0.035(5) 0.001(3) 0.000(3) 0.001(3)
C5 0.032(5) 0.017(4) 0.031(5) 0.002(3) 0.010(4) 0.001(4)
C6 0.025(5) 0.034(5) 0.038(6) 0.007(4) 0.007(4) -0.003(4)
C7 0.026(5) 0.015(4) 0.022(4) -0.001(3) 0.005(4) -0.003(3)
C8 0.021(5) 0.019(4) 0.036(5) -0.004(3) 0.008(4) 0.008(3)
C9 0.040(6) 0.025(4) 0.037(5) -0.004(4) 0.003(4) 0.000(4)
C10 0.016(4) 0.020(4) 0.045(6) -0.009(4) 0.006(4) -0.006(4)
C11 0.032(7) 0.038(6) 0.047(7) 0.004(4) -0.004(6) -0.007(4)
C12 0.033(6) 0.051(7) 0.051(6) 0.004(5) -0.001(5) -0.010(5)
C13 0.013(4) 0.017(4) 0.033(5) -0.002(3) 0.006(3) 0.004(3)
C14 0.043(6) 0.024(4) 0.039(5) 0.000(4) 0.016(5) 0.013(4)
C15 0.034(6) 0.047(6) 0.060(7) -0.012(5) 0.006(5) 0.008(5)
C16 0.021(5) 0.012(3) 0.025(4) -0.002(3) 0.002(4) 0.002(3)
C17 0.027(5) 0.021(4) 0.035(5) 0.001(4) 0.006(4) -0.007(4)
C18 0.043(7) 0.041(5) 0.030(5) 0.004(4) 0.009(5) 0.001(5)
Cl1 0.0263(11) 0.0229(9) 0.0324(13) 0.0010(10) 0.0030(10) 0.0012(11)
O19 0.017(4) 0.040(4) 0.051(5) 0.002(3) 0.007(3) -0.001(3)
O20 0.043(5) 0.034(4) 0.087(7) -0.023(4) 0.002(5) -0.008(4)
O21 0.027(4) 0.022(3) 0.066(5) 0.000(3) 0.002(3) 0.006(3)
Cl2 0.0260(12) 0.0251(9) 0.0371(15) 0.0014(9) -0.0006(11) -0.0009(10)
O22 0.024(4) 0.042(4) 0.062(5) -0.003(3) 0.008(4) 0.001(3)
O23 0.048(5) 0.028(4) 0.055(5) -0.003(3) 0.014(4) 0.007(3)
O24 0.014(4) 0.043(4) 0.117(8) -0.029(5) 0.003(4) -0.004(3)

loop_
_atom_type_symbol
_atom_type_description
_atom_type_scat_dispersion_real
_atom_type_scat_dispersion_imag
_atom_type_scat_source
C C 0.0033 0.0016 'International Tables Vol C Tables 4.2.6.8 and 6.1.1.4'
H H 0.0000 0.0000 'International Tables Vol C Tables 4.2.6.8 and 6.1.1.4'
Cl Cl 0.1484 0.1585 'International Tables Vol C Tables 4.2.6.8 and 6.1.1.4'
Cu Cu 0.3201 1.2651 'International Tables Vol C Tables 4.2.6.8 and 6.1.1.4'
N N 0.0061 0.0033 'International Tables Vol C Tables 4.2.6.8 and 6.1.1.4'
O O 0.0106 0.0060 'International Tables Vol C Tables 4.2.6.8 and 6.1.1.4'

loop_
_geom_angle_atom_site_label_1
_geom_angle_atom_site_label_2
_geom_angle_atom_site_label_3
_geom_angle
_geom_angle_site_symmetry_1
_geom_angle_site_symmetry_3
_geom_angle_publ_flag
N29 Cu1 N14 91.3(3) . . ?
N29 Cu1 N9 179.3(4) . . ?
N14 Cu1 N9 88.7(3) . . ?
N29 Cu1 N24 88.4(3) . . ?
N14 Cu1 N24 179.1(4) . . ?
N9 Cu1 N24 91.6(3) . . ?
N29 Cu1 N19 88.7(3) . . ?
N14 Cu1 N19 87.7(3) . . ?
N9 Cu1 N19 92.0(3) . . ?
N24 Cu1 N19 91.4(3) . . ?
N29 Cu1 N4 93.2(3) . . ?
N14 Cu1 N4 92.7(3) . . ?
N9 Cu1 N4 86.1(3) . . ?
N24 Cu1 N4 88.1(3) . . ?
N19 Cu1 N4 178.0(3) . . ?
N5B O1 C3 112.8(9) . . ?
N10 O4 C6 114.7(8) . . ?
N15 O7 C9 113.1(8) . . ?
N20 O10 C12 113.2(9) . . ?
C15 O13 N25 112.6(11) . . ?
N30B O16 C18 124.3(13) . . ?
N30A O16 C18 107.6(10) . . ?
C1 N1 N2 109.1(8) . . ?
C1 N1 C2 129.3(8) . . ?
N2 N1 C2 121.4(8) . . ?
N3 N2 N1 106.6(7) . . ?
N2 N3 N4 110.2(8) . . ?
C1 N4 N3 106.2(8) . . ?
C1 N4 Cu1 130.4(6) . . ?
N3 N4 Cu1 123.1(6) . . ?
O2A N5B O3A 133.1(18) . . ?
O3B N5B O1 117.2(17) . . ?
O2A N5B O1 120.6(13) . . ?
O3A N5B O1 103.9(17) . . ?
O3B N5B O2B 132(3) . . ?
O1 N5B O2B 101(3) . . ?
C4 N6 N7 109.9(7) . . ?
C4 N6 C5 128.9(7) . . ?
N7 N6 C5 121.1(7) . . ?
N8 N7 N6 106.5(7) . . ?
N7 N8 N9 109.7(7) . . ?
C4 N9 N8 107.0(7) . . ?
C4 N9 Cu1 131.4(6) . . ?
N8 N9 Cu1 121.3(6) . . ?
O5 N10 O6 129.0(11) . . ?
O5 N10 O4 112.2(11) . . ?
O6 N10 O4 118.8(9) . . ?
C7 N11 N12 108.7(7) . . ?
C7 N11 C8 129.8(7) . . ?
N12 N11 C8 121.2(7) . . ?
N13 N12 N11 108.2(7) . . ?
N12 N13 N14 108.9(7) . . ?
C7 N14 N13 106.8(7) . . ?
C7 N14 Cu1 131.4(6) . . ?
N13 N14 Cu1 121.0(5) . . ?
O9 N15 O8 130.8(11) . . ?
O9 N15 O7 111.4(10) . . ?
O8 N15 O7 117.7(9) . . ?
C10 N16 N17 109.8(8) . . ?
C10 N16 C11 129.0(8) . . ?
N17 N16 C11 121.2(8) . . ?
N18 N17 N16 105.5(7) . . ?
N17 N18 N19 110.1(8) . . ?
C10 N19 N18 105.9(8) . . ?
C10 N19 Cu1 132.7(6) . . ?
N18 N19 Cu1 121.4(6) . . ?
O12 N20 O11 132.9(13) . . ?
O12 N20 O10 117.6(11) . . ?
O11 N20 O10 109.4(11) . . ?
N22 N21 C13 108.6(7) . . ?
N22 N21 C14 121.2(7) . . ?
C13 N21 C14 130.1(8) . . ?
N23 N22 N21 107.4(7) . . ?
N22 N23 N24 109.8(7) . . ?
C13 N24 N23 107.1(7) . . ?
C13 N24 Cu1 132.8(6) . . ?
N23 N24 Cu1 119.7(6) . . ?
C16 N26 N27 108.4(7) . . ?
C16 N26 C17 129.9(8) . . ?
N27 N26 C17 121.3(7) . . ?
N28 N27 N26 107.1(7) . . ?
N27 N28 N29 110.1(7) . . ?
C16 N29 N28 106.4(7) . . ?
C16 N29 Cu1 132.0(6) . . ?
N28 N29 Cu1 121.4(5) . . ?
N4 C1 N1 107.9(8) . . ?
N4 C1 H1 126.0 . . ?
N1 C1 H1 126.0 . . ?
N1 C2 C3 109.9(9) . . ?
N1 C2 H2A 109.7 . . ?
C3 C2 H2A 109.7 . . ?
N1 C2 H2B 109.7 . . ?
C3 C2 H2B 109.7 . . ?
H2A C2 H2B 108.2 . . ?
O1 C3 C2 103.9(9) . . ?
O1 C3 H3A 111.0 . . ?
C2 C3 H3A 111.0 . . ?
O1 C3 H3B 111.0 . . ?
C2 C3 H3B 111.0 . . ?
H3A C3 H3B 109.0 . . ?
N9 C4 N6 106.9(7) . . ?
N9 C4 H4 126.5 . . ?
N6 C4 H4 126.5 . . ?
N6 C5 C6 109.6(7) . . ?
N6 C5 H5A 109.8 . . ?
C6 C5 H5A 109.8 . . ?
N6 C5 H5B 109.8 . . ?
C6 C5 H5B 109.8 . . ?
H5A C5 H5B 108.2 . . ?
O4 C6 C5 110.2(8) . . ?
O4 C6 H6A 109.6 . . ?
C5 C6 H6A 109.6 . . ?
O4 C6 H6B 109.6 . . ?
C5 C6 H6B 109.6 . . ?
H6A C6 H6B 108.1 . . ?
N14 C7 N11 107.3(7) . . ?
N14 C7 H7 126.3 . . ?
N11 C7 H7 126.3 . . ?
N11 C8 C9 113.5(8) . . ?
N11 C8 H8A 108.9 . . ?
C9 C8 H8A 108.9 . . ?
N11 C8 H8B 108.9 . . ?
C9 C8 H8B 108.9 . . ?
H8A C8 H8B 107.7 . . ?
O7 C9 C8 104.2(8) . . ?
O7 C9 H9A 110.9 . . ?
C8 C9 H9A 110.9 . . ?
O7 C9 H9B 110.9 . . ?
C8 C9 H9B 110.9 . . ?
H9A C9 H9B 108.9 . . ?
N16 C10 N19 108.7(8) . . ?
N16 C10 H10 125.7 . . ?
N19 C10 H10 125.7 . . ?
C12 C11 N16 113.8(10) . . ?
C12 C11 H11A 108.8 . . ?
N16 C11 H11A 108.8 . . ?
C12 C11 H11B 108.8 . . ?
N16 C11 H11B 108.8 . . ?
H11A C11 H11B 107.7 . . ?
O10 C12 C11 101.6(9) . . ?
O10 C12 H12A 111.4 . . ?
C11 C12 H12A 111.4 . . ?
O10 C12 H12B 111.4 . . ?
C11 C12 H12B 111.4 . . ?
H12A C12 H12B 109.3 . . ?
N24 C13 N21 107.2(7) . . ?
N24 C13 H13 126.4 . . ?
N21 C13 H13 126.4 . . ?
C15 C14 N21 113.3(9) . . ?
C15 C14 H14A 108.9 . . ?
N21 C14 H14A 108.9 . . ?
C15 C14 H14B 108.9 . . ?
N21 C14 H14B 108.9 . . ?
H14A C14 H14B 107.7 . . ?
O13 C15 C14 105.2(10) . . ?
O13 C15 H15A 110.7 . . ?
C14 C15 H15A 110.7 . . ?
O13 C15 H15B 110.7 . . ?
C14 C15 H15B 110.7 . . ?
H15A C15 H15B 108.8 . . ?
N29 C16 N26 108.1(8) . . ?
N29 C16 H16 126.0 . . ?
N26 C16 H16 126.0 . . ?
N26 C17 C18 113.9(8) . . ?
N26 C17 H17A 108.8 . . ?
C18 C17 H17A 108.8 . . ?
N26 C17 H17B 108.8 . . ?
C18 C17 H17B 108.8 . . ?
H17A C17 H17B 107.7 . . ?
O16 C18 C17 111.8(9) . . ?
O16 C18 H18A 109.3 . . ?
C17 C18 H18A 109.3 . . ?
O16 C18 H18B 109.3 . . ?
C17 C18 H18B 109.3 . . ?
H18A C18 H18B 107.9 . . ?
O19 Cl1 O20 107.4(5) . . ?
O19 Cl1 O21 106.9(4) . . ?
O20 Cl1 O21 107.9(5) . . ?
O24 Cl2 O23 106.9(5) . . ?
O24 Cl2 O22 107.0(5) . . ?
O23 Cl2 O22 107.2(5) . . ?
O17A N30A O18A 129.4(17) . . ?
O17A N30A O16 122.7(14) . . ?
O18A N30A O16 107.6(14) . . ?
O17B N30B O18B 126(3) . . ?
O17B N30B O16 116(2) . . ?
O18B N30B O16 118(2) . . ?
O15A N25 O14 121(2) . . ?
O14 N25 O15B 148.4(19) . . ?
O15A N25 O13 124(2) . . ?
O14 N25 O13 114.7(16) . . ?
O15B N25 O13 96.4(15) . . ?

loop_
_geom_bond_atom_site_label_1
_geom_bond_atom_site_label_2
_geom_bond_distance
_geom_bond_site_symmetry_2
_geom_bond_publ_flag
Cu1 N29 2.038(7) . ?
Cu1 N14 2.047(7) . ?
Cu1 N9 2.048(7) . ?
Cu1 N24 2.051(8) . ?
Cu1 N19 2.364(9) . ?
Cu1 N4 2.372(9) . ?
O1 N5B 1.399(14) . ?
O1 C3 1.478(13) . ?
O2B N5B 1.70(8) . ?
O3B N5B 1.13(3) . ?
O4 N10 1.408(12) . ?
O4 C6 1.440(12) . ?
O5 N10 1.194(14) . ?
O6 N10 1.198(14) . ?
O7 N15 1.402(12) . ?
O7 C9 1.470(12) . ?
O8 N15 1.242(14) . ?
O9 N15 1.179(13) . ?
O10 N20 1.444(14) . ?
O10 C12 1.463(13) . ?
O11 N20 1.230(16) . ?
O12 N20 1.210(15) . ?
O13 C15 1.456(16) . ?
O13 N25 1.467(17) . ?
O16 N30B 1.38(3) . ?
O16 N30A 1.448(18) . ?
O16 C18 1.463(13) . ?
N1 C1 1.326(13) . ?
N1 N2 1.353(11) . ?
N1 C2 1.487(15) . ?
N2 N3 1.276(12) . ?
N3 N4 1.373(10) . ?
N4 C1 1.318(13) . ?
N5B O2A 1.180(17) . ?
N5B O3A 1.31(3) . ?
N6 C4 1.343(11) . ?
N6 N7 1.344(11) . ?
N6 C5 1.474(11) . ?
N7 N8 1.301(10) . ?
N8 N9 1.373(11) . ?
N9 C4 1.326(11) . ?
N11 C7 1.337(12) . ?
N11 N12 1.349(10) . ?
N11 C8 1.481(10) . ?
N12 N13 1.278(11) . ?
N13 N14 1.382(10) . ?
N14 C7 1.329(10) . ?
N16 C10 1.300(12) . ?
N16 N17 1.347(11) . ?
N16 C11 1.492(15) . ?
N17 N18 1.314(13) . ?
N18 N19 1.348(10) . ?
N19 C10 1.332(13) . ?
N21 N22 1.344(11) . ?
N21 C13 1.358(11) . ?
N21 C14 1.470(10) . ?
N22 N23 1.293(11) . ?
N23 N24 1.368(11) . ?
N24 C13 1.320(11) . ?
N26 C16 1.334(11) . ?
N26 N27 1.352(11) . ?
N26 C17 1.482(11) . ?
N27 N28 1.289(10) . ?
N28 N29 1.363(10) . ?
N29 C16 1.326(11) . ?
C1 H1 0.9500 . ?
C2 C3 1.562(17) . ?
C2 H2A 0.9900 . ?
C2 H2B 0.9900 . ?
C3 H3A 0.9900 . ?
C3 H3B 0.9900 . ?
C4 H4 0.9500 . ?
C5 C6 1.530(13) . ?
C5 H5A 0.9900 . ?
C5 H5B 0.9900 . ?
C6 H6A 0.9900 . ?
C6 H6B 0.9900 . ?
C7 H7 0.9500 . ?
C8 C9 1.492(13) . ?
C8 H8A 0.9900 . ?
C8 H8B 0.9900 . ?
C9 H9A 0.9900 . ?
C9 H9B 0.9900 . ?
C10 H10 0.9500 . ?
C11 C12 1.476(17) . ?
C11 H11A 0.9900 . ?
C11 H11B 0.9900 . ?
C12 H12A 0.9900 . ?
C12 H12B 0.9900 . ?
C13 H13 0.9500 . ?
C14 C15 1.460(16) . ?
C14 H14A 0.9900 . ?
C14 H14B 0.9900 . ?
C15 H15A 0.9900 . ?
C15 H15B 0.9900 . ?
C16 H16 0.9500 . ?
C17 C18 1.497(14) . ?
C17 H17A 0.9900 . ?
C17 H17B 0.9900 . ?
C18 H18A 0.9900 . ?
C18 H18B 0.9900 . ?
Cl1 O19 1.472(8) . ?
Cl1 O20 1.481(8) . ?
Cl1 O21 1.488(7) . ?
Cl2 O24 1.476(9) . ?
Cl2 O23 1.477(7) . ?
Cl2 O22 1.490(9) . ?
O17A N30A 1.17(2) . ?
O18A N30A 1.24(2) . ?
O17B N30B 1.21(3) . ?
O18B N30B 1.23(3) . ?
O15B N25 1.46(3) . ?
N25 O15A 1.04(2) . ?
N25 O14 1.16(2) . ?

loop_
_geom_contact_atom_site_label_1
_geom_contact_atom_site_label_2
_geom_contact_distance
_geom_contact_site_symmetry_1
_geom_contact_site_symmetry_2
_geom_contact_publ_flag
? ? ? ? ? ?

loop_
_geom_hbond_atom_site_label_D
_geom_hbond_atom_site_label_H
_geom_hbond_atom_site_label_A
_geom_hbond_distance_DH
_geom_hbond_distance_HA
_geom_hbond_distance_DA
_geom_hbond_angle_DHA
_geom_hbond_site_symmetry_A
? ? ? ? ? ? ? ?

loop_
_geom_torsion_atom_site_label_1
_geom_torsion_atom_site_label_2
_geom_torsion_atom_site_label_3
_geom_torsion_atom_site_label_4
_geom_torsion
_geom_torsion_site_symmetry_1
_geom_torsion_site_symmetry_2
_geom_torsion_site_symmetry_3
_geom_torsion_site_symmetry_4
_geom_torsion_publ_flag
C1 N1 N2 N3 1.0(11) . . . . ?
C2 N1 N2 N3 176.7(9) . . . . ?
N1 N2 N3 N4 -1.1(11) . . . . ?
N2 N3 N4 C1 0.8(11) . . . . ?
N2 N3 N4 Cu1 -173.6(7) . . . . ?
C3 O1 N5B O3B 172.7(19) . . . . ?
C3 O1 N5B O2A -5.5(18) . . . . ?
C3 O1 N5B O3A -170.2(15) . . . . ?
C3 O1 N5B O2B 23(3) . . . . ?
C4 N6 N7 N8 0.3(10) . . . . ?
C5 N6 N7 N8 176.3(7) . . . . ?
N6 N7 N8 N9 -0.9(10) . . . . ?
N7 N8 N9 C4 1.2(10) . . . . ?
N7 N8 N9 Cu1 -172.9(6) . . . . ?
C6 O4 N10 O5 178.6(11) . . . . ?
C6 O4 N10 O6 -1.7(14) . . . . ?
C7 N11 N12 N13 0.7(11) . . . . ?
C8 N11 N12 N13 -173.3(8) . . . . ?
N11 N12 N13 N14 -1.0(11) . . . . ?
N12 N13 N14 C7 1.0(11) . . . . ?
N12 N13 N14 Cu1 172.1(7) . . . . ?
C9 O7 N15 O9 -175.0(9) . . . . ?
C9 O7 N15 O8 3.2(12) . . . . ?
C10 N16 N17 N18 1.3(11) . . . . ?
C11 N16 N17 N18 179.6(9) . . . . ?
N16 N17 N18 N19 -1.2(11) . . . . ?
N17 N18 N19 C10 0.7(11) . . . . ?
N17 N18 N19 Cu1 179.2(7) . . . . ?
C12 O10 N20 O12 1.2(17) . . . . ?
C12 O10 N20 O11 -178.7(12) . . . . ?
C13 N21 N22 N23 -1.1(11) . . . . ?
C14 N21 N22 N23 174.5(9) . . . . ?
N21 N22 N23 N24 0.2(11) . . . . ?
N22 N23 N24 C13 0.8(11) . . . . ?
N22 N23 N24 Cu1 -173.1(7) . . . . ?
C16 N26 N27 N28 0.2(10) . . . . ?
C17 N26 N27 N28 -173.4(8) . . . . ?
N26 N27 N28 N29 -0.6(10) . . . . ?
N27 N28 N29 C16 0.7(10) . . . . ?
N27 N28 N29 Cu1 175.8(6) . . . . ?
N3 N4 C1 N1 -0.2(10) . . . . ?
Cu1 N4 C1 N1 173.8(6) . . . . ?
N2 N1 C1 N4 -0.5(11) . . . . ?
C2 N1 C1 N4 -175.8(9) . . . . ?
C1 N1 C2 C3 101.8(11) . . . . ?
N2 N1 C2 C3 -73.0(11) . . . . ?
N5B O1 C3 C2 174.6(9) . . . . ?
N1 C2 C3 O1 -67.1(10) . . . . ?
N8 N9 C4 N6 -1.0(9) . . . . ?
Cu1 N9 C4 N6 172.3(6) . . . . ?
N7 N6 C4 N9 0.4(10) . . . . ?
C5 N6 C4 N9 -175.1(8) . . . . ?
C4 N6 C5 C6 -72.5(12) . . . . ?
N7 N6 C5 C6 112.4(9) . . . . ?
N10 O4 C6 C5 86.9(10) . . . . ?
N6 C5 C6 O4 170.5(8) . . . . ?
N13 N14 C7 N11 -0.6(10) . . . . ?
Cu1 N14 C7 N11 -170.4(6) . . . . ?
N12 N11 C7 N14 0.0(10) . . . . ?
C8 N11 C7 N14 173.3(8) . . . . ?
C7 N11 C8 C9 66.2(12) . . . . ?
N12 N11 C8 C9 -121.2(9) . . . . ?
N15 O7 C9 C8 -170.1(7) . . . . ?
N11 C8 C9 O7 71.6(9) . . . . ?
N17 N16 C10 N19 -0.9(11) . . . . ?
C11 N16 C10 N19 -179.1(9) . . . . ?
N18 N19 C10 N16 0.2(11) . . . . ?
Cu1 N19 C10 N16 -178.1(6) . . . . ?
C10 N16 C11 C12 -142.9(10) . . . . ?
N17 N16 C11 C12 39.2(14) . . . . ?
N20 O10 C12 C11 -176.9(10) . . . . ?
N16 C11 C12 O10 62.9(12) . . . . ?
N23 N24 C13 N21 -1.4(10) . . . . ?
Cu1 N24 C13 N21 171.3(7) . . . . ?
N22 N21 C13 N24 1.5(10) . . . . ?
C14 N21 C13 N24 -173.5(9) . . . . ?
N22 N21 C14 C15 104.3(11) . . . . ?
C13 N21 C14 C15 -81.2(13) . . . . ?
N25 O13 C15 C14 -178.0(10) . . . . ?
N21 C14 C15 O13 -55.8(11) . . . . ?
N28 N29 C16 N26 -0.6(9) . . . . ?
Cu1 N29 C16 N26 -174.9(5) . . . . ?
N27 N26 C16 N29 0.2(10) . . . . ?
C17 N26 C16 N29 173.2(8) . . . . ?
C16 N26 C17 C18 70.3(12) . . . . ?
N27 N26 C17 C18 -117.5(10) . . . . ?
N30B O16 C18 C17 -79.0(19) . . . . ?
N30A O16 C18 C17 -105.2(12) . . . . ?
N26 C17 C18 O16 71.5(11) . . . . ?
C18 O16 N30A O17A 11(2) . . . . ?
C18 O16 N30A O18A -175.8(13) . . . . ?
C18 O16 N30B O17B -10(3) . . . . ?
C18 O16 N30B O18B 170(2) . . . . ?
C15 O13 N25 O15A -163.2(19) . . . . ?
C15 O13 N25 O14 6.1(19) . . . . ?
C15 O13 N25 O15B -179.4(12) . . . . ?

loop_
_twin_individual_id
_twin_individual_mass_fraction_refined
1 0.50(3)
2 0.50(3)
